data_4074312
loop_
_publ_author_name
'Braunschweig, Holger'
'Radacki, Krzysztof'
'Rais, Daniela'
'Uttinger, Katharina'

_publ_section_title
;
 Synthesis and Reactivity of Semibridging Borylene Complexes
;
_journal_issue 21
_journal_name_full Organometallics
_journal_page_first 5159
_journal_paper_doi 10.1021/om0605480
_journal_volume 25
_journal_year 2006
_chemical_formula_moiety 'C28 H51 B Cr N O4 P Si2'
_chemical_formula_sum 'C28 H51 B Cr N O4 P Si2'
_chemical_formula_weight 615.66
_chemical_name_common
; 
 trans-tricyclohexylphosphino-tetracarbonyl-chromium-bis(trimethylsilyl)
 aminoborylene
;
_chemical_name_systematic
; 
 trans-tricyclohexylphosphino-tetracarbonyl-chromium-bis(trimethylsilyl)
 aminoborylene
;
_space_group_IT_number 14
_symmetry_cell_setting monoclinic
_symmetry_space_group_name_Hall '-P 2ybc'
_symmetry_space_group_name_H-M 'P 1 21/c 1'
_atom_sites_solution_hydrogens geom
_atom_sites_solution_primary direct
_atom_sites_solution_secondary difmap
_audit_creation_method SHELXL-97
_cell_angle_alpha 90.00
_cell_angle_beta 100.7070(10)
_cell_angle_gamma 90.00
_cell_formula_units_Z 4
_cell_length_a 20.8563(14)
_cell_length_b 9.1712(6)
_cell_length_c 18.3901(12)
_cell_measurement_reflns_used 6731
_cell_measurement_temperature 193(2)
_cell_measurement_theta_max 26.006
_cell_measurement_theta_min 2.254
_cell_volume 3456.4(4)
_computing_cell_refinement 'Saint+ NT ver.6.45 (Bruker AXS)'
_computing_data_collection 'Smart NT ver.5.63 (Bruker AXS)'
_computing_data_reduction 'Saint+ NT ver.6.45 (Bruker AXS)'
_computing_molecular_graphics 'XP in SHELXL-97'
_computing_publication_material SHELXL-97
_computing_structure_refinement 'SHELXL-97 (Sheldrick, 1997)'
_computing_structure_solution 'SHELXS-97 (Sheldrick, 1997)'
_diffrn_ambient_temperature 193(2)
_diffrn_measured_fraction_theta_full 0.999
_diffrn_measured_fraction_theta_max 0.999
_diffrn_measurement_device_type 'CCD area detector'
_diffrn_measurement_method 'phi and omega scans'
_diffrn_radiation_monochromator graphite
_diffrn_radiation_source 'sealed tube'
_diffrn_radiation_type MoK\a
_diffrn_radiation_wavelength 0.71073
_diffrn_reflns_av_R_equivalents 0.0303
_diffrn_reflns_av_sigmaI/netI 0.0181
_diffrn_reflns_limit_h_max 25
_diffrn_reflns_limit_h_min -25
_diffrn_reflns_limit_k_max 11
_diffrn_reflns_limit_k_min -11
_diffrn_reflns_limit_l_max 22
_diffrn_reflns_limit_l_min -22
_diffrn_reflns_number 54527
_diffrn_reflns_theta_full 26.06
_diffrn_reflns_theta_max 26.06
_diffrn_reflns_theta_min 2.25
_exptl_absorpt_coefficient_mu 0.477
_exptl_absorpt_correction_T_max 0.96
_exptl_absorpt_correction_T_min 0.88
_exptl_absorpt_correction_type empirical
_exptl_absorpt_process_details 'Sadabs 2.10 (Brucker Nonius 2000)'
_exptl_crystal_colour yellow
_exptl_crystal_density_diffrn 1.183
_exptl_crystal_density_method 'not measured'
_exptl_crystal_description block
_exptl_crystal_F_000 1320
_exptl_crystal_size_max 0.25
_exptl_crystal_size_mid 0.16
_exptl_crystal_size_min 0.1
_refine_diff_density_max 0.738
_refine_diff_density_min -0.314
_refine_diff_density_rms 0.056
_refine_ls_extinction_method none
_refine_ls_goodness_of_fit_ref 1.057
_refine_ls_hydrogen_treatment constr
_refine_ls_matrix_type full
_refine_ls_number_parameters 343
_refine_ls_number_reflns 6830
_refine_ls_number_restraints 0
_refine_ls_restrained_S_all 1.057
_refine_ls_R_factor_all 0.0417
_refine_ls_R_factor_gt 0.0383
_refine_ls_shift/su_max 0.004
_refine_ls_shift/su_mean 0.000
_refine_ls_structure_factor_coef Fsqd
_refine_ls_weighting_details 'calc w=1/[\s^2^(Fo^2^)+(0.0615P)^2^+1.5162P] where P=(Fo^2^+2Fc^2^)/3'
_refine_ls_weighting_scheme calc
_refine_ls_wR_factor_gt 0.1043
_refine_ls_wR_factor_ref 0.1074
_reflns_number_gt 6251
_reflns_number_total 6830
_reflns_threshold_expression >2sigma(I)
_cod_data_source_file om0605480si20060623_091025.cif
_cod_data_source_block PCr
_cod_depositor_comments
;
The following automatic conversions were performed:

'_symmetry_cell_setting' value 'Monoclinic' changed to 'monoclinic'
according to /home/saulius/struct/CIF-dictionaries/cif_core.dic
dictionary named 'cif_core.dic' version 2.4.1 from 2010-06-29.

Automatic conversion script
Id: cif_fix_values 1715 2011-07-08 13:25:40Z adriana 
;
_cod_original_sg_symbol_Hall '-P 2ybc '
_cod_original_sg_symbol_H-M 'P2(1)/c  '
_cod_database_code 4074312

loop_
_symmetry_equiv_pos_as_xyz
'x, y, z'
'-x, y+1/2, -z+1/2'
'-x, -y, -z'
'x, -y-1/2, z-1/2'

loop_
_atom_site_label
_atom_site_type_symbol
_atom_site_fract_x
_atom_site_fract_y
_atom_site_fract_z
_atom_site_U_iso_or_equiv
_atom_site_adp_type
_atom_site_occupancy
_atom_site_symmetry_multiplicity
_atom_site_calc_flag
_atom_site_refinement_flags
Cr1 Cr 0.256262(12) 0.93961(3) 0.374128(14) 0.02711(9) Uani 1 1 d .
P1 P 0.175567(19) 1.08399(4) 0.42027(2) 0.02507(11) Uani 1 1 d .
Si20 Si 0.36126(3) 0.66232(6) 0.23345(3) 0.04278(14) Uani 1 1 d .
Si10 Si 0.44898(3) 0.76623(8) 0.38367(3) 0.05245(17) Uani 1 1 d .
C31 C 0.11331(8) 0.97377(18) 0.45636(9) 0.0286(3) Uani 1 1 d .
H31A H 0.0808 1.0432 0.4706 0.034 Uiso 1 1 calc R
C41 C 0.21077(8) 1.19577(19) 0.50241(9) 0.0315(4) Uani 1 1 d .
H41A H 0.2356 1.1244 0.5381 0.038 Uiso 1 1 calc R
C4 C 0.19386(9) 0.9145(2) 0.28655(10) 0.0371(4) Uani 1 1 d .
O4 O 0.15557(8) 0.8958(2) 0.23425(8) 0.0563(4) Uani 1 1 d .
N1 N 0.37289(7) 0.75121(18) 0.32099(8) 0.0359(3) Uani 1 1 d .
C51 C 0.12408(8) 1.20195(18) 0.34911(9) 0.0309(4) Uani 1 1 d .
H51A H 0.1019 1.1332 0.3102 0.037 Uiso 1 1 calc R
C2 C 0.31167(9) 0.9644(2) 0.46553(11) 0.0416(4) Uani 1 1 d .
O2 O 0.34631(8) 0.9774(2) 0.52164(9) 0.0682(5) Uani 1 1 d .
O1 O 0.32942(9) 1.1647(2) 0.30283(12) 0.0745(5) Uani 1 1 d .
B1 B 0.32267(10) 0.8280(2) 0.34044(11) 0.0325(4) Uani 1 1 d .
C1 C 0.29924(10) 1.0860(2) 0.33108(12) 0.0430(4) Uani 1 1 d .
C46 C 0.26232(10) 1.3053(2) 0.48769(11) 0.0429(4) Uani 1 1 d .
H46A H 0.2934 1.2564 0.4610 0.051 Uiso 1 1 calc R
H46B H 0.2409 1.3854 0.4561 0.051 Uiso 1 1 calc R
C32 C 0.07633(9) 0.8716(2) 0.39708(10) 0.0357(4) Uani 1 1 d .
H32A H 0.0543 0.9301 0.3544 0.043 Uiso 1 1 calc R
H32B H 0.1078 0.8057 0.3794 0.043 Uiso 1 1 calc R
C33 C 0.02555(9) 0.7808(2) 0.42704(12) 0.0443(5) Uani 1 1 d .
H33A H -0.0085 0.8460 0.4399 0.053 Uiso 1 1 calc R
H33B H 0.0043 0.7125 0.3882 0.053 Uiso 1 1 calc R
C52 C 0.06909(11) 1.2869(3) 0.37415(13) 0.0549(6) Uani 1 1 d .
H52A H 0.0880 1.3593 0.4120 0.066 Uiso 1 1 calc R
H52B H 0.0418 1.2188 0.3971 0.066 Uiso 1 1 calc R
C3 C 0.23576(10) 0.7539(2) 0.40219(12) 0.0438(5) Uani 1 1 d .
C42 C 0.16410(11) 1.2709(3) 0.54621(13) 0.0527(5) Uani 1 1 d .
H42A H 0.1411 1.3516 0.5165 0.063 Uiso 1 1 calc R
H42B H 0.1310 1.2000 0.5563 0.063 Uiso 1 1 calc R
C35 C 0.09201(11) 0.7962(2) 0.55485(12) 0.0471(5) Uani 1 1 d .
H35A H 0.1134 0.7379 0.5979 0.056 Uiso 1 1 calc R
H35B H 0.0599 0.8616 0.5716 0.056 Uiso 1 1 calc R
C36 C 0.14318(9) 0.8876(2) 0.52616(10) 0.0363(4) Uani 1 1 d .
H36A H 0.1779 0.8227 0.5147 0.044 Uiso 1 1 calc R
H36B H 0.1634 0.9564 0.5652 0.044 Uiso 1 1 calc R
C34 C 0.05686(11) 0.6948(2) 0.49527(13) 0.0507(5) Uani 1 1 d .
H34A H 0.0228 0.6399 0.5147 0.061 Uiso 1 1 calc R
H34B H 0.0883 0.6237 0.4815 0.061 Uiso 1 1 calc R
C54 C 0.06614(11) 1.4665(2) 0.27128(13) 0.0529(6) Uani 1 1 d .
H54A H 0.0852 1.5443 0.3060 0.063 Uiso 1 1 calc R
H54B H 0.0378 1.5131 0.2284 0.063 Uiso 1 1 calc R
C22 C 0.40379(15) 0.7712(3) 0.17201(14) 0.0722(7) Uani 1 1 d .
H22A H 0.3866 0.8709 0.1684 0.108 Uiso 1 1 calc R
H22B H 0.3967 0.7268 0.1227 0.108 Uiso 1 1 calc R
H22C H 0.4506 0.7734 0.1925 0.108 Uiso 1 1 calc R
C56 C 0.16380(10) 1.3038(2) 0.30932(12) 0.0455(5) Uani 1 1 d .
H56A H 0.1973 1.2467 0.2900 0.055 Uiso 1 1 calc R
H56B H 0.1865 1.3763 0.3449 0.055 Uiso 1 1 calc R
C53 C 0.02623(11) 1.3655(3) 0.30923(15) 0.0592(6) Uani 1 1 d .
H53A H 0.0043 1.2927 0.2733 0.071 Uiso 1 1 calc R
H53B H -0.0079 1.4220 0.3276 0.071 Uiso 1 1 calc R
C55 C 0.12030(11) 1.3832(3) 0.24512(13) 0.0547(6) Uani 1 1 d .
H55A H 0.1472 1.4519 0.2220 0.066 Uiso 1 1 calc R
H55B H 0.1010 1.3113 0.2071 0.066 Uiso 1 1 calc R
C44 C 0.25395(14) 1.4377(3) 0.60578(14) 0.0648(7) Uani 1 1 d .
H44A H 0.2329 1.5242 0.5793 0.078 Uiso 1 1 calc R
H44B H 0.2795 1.4706 0.6538 0.078 Uiso 1 1 calc R
C45 C 0.29926(12) 1.3680(3) 0.56048(13) 0.0564(6) Uani 1 1 d .
H45A H 0.3242 1.2890 0.5897 0.068 Uiso 1 1 calc R
H45B H 0.3309 1.4418 0.5497 0.068 Uiso 1 1 calc R
C43 C 0.20190(13) 1.3309(3) 0.61935(13) 0.0623(6) Uani 1 1 d .
H43A H 0.1713 1.3805 0.6465 0.075 Uiso 1 1 calc R
H43B H 0.2226 1.2493 0.6504 0.075 Uiso 1 1 calc R
C23 C 0.39314(17) 0.4735(3) 0.2424(2) 0.0862(10) Uani 1 1 d .
H23A H 0.3701 0.4177 0.2750 0.129 Uiso 1 1 calc R
H23B H 0.4399 0.4753 0.2633 0.129 Uiso 1 1 calc R
H23C H 0.3863 0.4274 0.1935 0.129 Uiso 1 1 calc R
C12 C 0.43901(16) 0.6799(4) 0.47201(15) 0.0881(10) Uani 1 1 d .
H12A H 0.4046 0.7304 0.4918 0.132 Uiso 1 1 calc R
H12B H 0.4801 0.6865 0.5077 0.132 Uiso 1 1 calc R
H12C H 0.4271 0.5772 0.4633 0.132 Uiso 1 1 calc R
C13 C 0.51506(12) 0.6687(4) 0.34836(18) 0.0847(10) Uani 1 1 d .
H13A H 0.5215 0.7135 0.3019 0.127 Uiso 1 1 calc R
H13B H 0.5029 0.5661 0.3397 0.127 Uiso 1 1 calc R
H13C H 0.5556 0.6750 0.3849 0.127 Uiso 1 1 calc R
C11 C 0.46990(13) 0.9618(4) 0.39458(17) 0.0760(8) Uani 1 1 d .
H11A H 0.4748 1.0024 0.3466 0.114 Uiso 1 1 calc R
H11B H 0.5110 0.9730 0.4300 0.114 Uiso 1 1 calc R
H11C H 0.4350 1.0137 0.4130 0.114 Uiso 1 1 calc R
C21 C 0.27299(13) 0.6551(4) 0.19540(17) 0.0833(10) Uani 1 1 d .
H21A H 0.2552 0.7543 0.1909 0.125 Uiso 1 1 calc R
H21B H 0.2509 0.5982 0.2286 0.125 Uiso 1 1 calc R
H21C H 0.2659 0.6089 0.1465 0.125 Uiso 1 1 calc R
O3 O 0.22692(11) 0.63415(17) 0.41594(13) 0.0786(6) Uani 1 1 d .

loop_
_atom_site_aniso_label
_atom_site_aniso_U_11
_atom_site_aniso_U_22
_atom_site_aniso_U_33
_atom_site_aniso_U_23
_atom_site_aniso_U_13
_atom_site_aniso_U_12
Cr1 0.02749(15) 0.02582(15) 0.02840(15) 0.00315(10) 0.00614(11) 0.00294(10)
P1 0.0249(2) 0.0220(2) 0.0277(2) 0.00084(15) 0.00324(16) 0.00035(15)
Si20 0.0444(3) 0.0382(3) 0.0478(3) -0.0112(2) 0.0137(2) -0.0016(2)
Si10 0.0357(3) 0.0773(5) 0.0432(3) -0.0031(3) 0.0043(2) 0.0166(3)
C31 0.0265(8) 0.0277(8) 0.0321(8) 0.0015(7) 0.0064(6) -0.0001(6)
C41 0.0301(8) 0.0287(8) 0.0335(8) -0.0033(7) 0.0003(7) -0.0016(7)
C4 0.0367(9) 0.0393(10) 0.0367(10) -0.0003(8) 0.0103(8) 0.0042(8)
O4 0.0485(9) 0.0757(11) 0.0405(8) -0.0079(8) -0.0027(7) 0.0019(8)
N1 0.0329(8) 0.0418(8) 0.0341(7) -0.0009(6) 0.0090(6) 0.0054(6)
C51 0.0302(8) 0.0270(8) 0.0335(8) 0.0029(7) 0.0005(7) 0.0033(7)
C2 0.0378(10) 0.0476(11) 0.0386(10) 0.0009(8) 0.0051(8) 0.0141(8)
O2 0.0561(10) 0.0971(14) 0.0437(9) -0.0113(9) -0.0107(7) 0.0286(10)
O1 0.0648(11) 0.0681(12) 0.0962(14) 0.0331(10) 0.0294(10) -0.0098(9)
B1 0.0318(9) 0.0353(10) 0.0299(9) 0.0023(8) 0.0040(7) 0.0002(8)
C1 0.0394(10) 0.0414(11) 0.0486(11) 0.0104(9) 0.0088(9) -0.0007(8)
C46 0.0506(11) 0.0324(9) 0.0430(10) 0.0015(8) 0.0017(9) -0.0129(8)
C32 0.0328(9) 0.0350(9) 0.0377(9) -0.0014(7) 0.0023(7) -0.0057(7)
C33 0.0349(10) 0.0391(10) 0.0594(12) -0.0062(9) 0.0106(9) -0.0103(8)
C52 0.0504(12) 0.0573(14) 0.0607(13) 0.0201(11) 0.0201(10) 0.0264(11)
C3 0.0504(11) 0.0319(10) 0.0525(11) 0.0052(8) 0.0181(9) 0.0070(8)
C42 0.0440(11) 0.0563(13) 0.0568(13) -0.0276(11) 0.0068(9) 0.0008(10)
C35 0.0524(12) 0.0461(11) 0.0456(11) 0.0106(9) 0.0166(9) -0.0057(9)
C36 0.0360(9) 0.0398(10) 0.0330(9) 0.0068(8) 0.0063(7) -0.0026(8)
C34 0.0544(12) 0.0353(10) 0.0671(14) 0.0056(10) 0.0236(11) -0.0094(9)
C54 0.0535(12) 0.0360(10) 0.0599(13) 0.0100(9) -0.0133(10) 0.0061(9)
C22 0.089(2) 0.0835(19) 0.0497(13) 0.0033(13) 0.0272(13) -0.0017(16)
C56 0.0385(10) 0.0468(11) 0.0495(11) 0.0218(9) 0.0037(8) 0.0031(9)
C53 0.0430(12) 0.0556(14) 0.0770(16) 0.0206(12) 0.0058(11) 0.0210(10)
C55 0.0517(12) 0.0551(13) 0.0537(13) 0.0267(11) 0.0004(10) 0.0044(10)
C44 0.0843(18) 0.0545(14) 0.0489(13) -0.0182(11) -0.0048(12) -0.0176(12)
C45 0.0570(13) 0.0522(13) 0.0544(13) -0.0009(10) -0.0049(10) -0.0252(11)
C43 0.0675(15) 0.0690(16) 0.0503(13) -0.0284(12) 0.0101(11) -0.0120(12)
C23 0.100(2) 0.0407(13) 0.127(3) -0.0119(16) 0.043(2) 0.0053(14)
C12 0.091(2) 0.119(3) 0.0521(15) 0.0215(16) 0.0095(14) 0.050(2)
C13 0.0421(13) 0.124(3) 0.089(2) -0.0163(19) 0.0132(13) 0.0284(15)
C11 0.0450(13) 0.097(2) 0.0806(19) -0.0229(16) -0.0017(13) -0.0120(14)
C21 0.0519(14) 0.108(2) 0.085(2) -0.0550(19) 0.0016(13) -0.0088(15)
O3 0.1023(15) 0.0298(9) 0.1124(16) 0.0177(9) 0.0428(13) 0.0066(9)

loop_
_atom_type_symbol
_atom_type_description
_atom_type_scat_dispersion_real
_atom_type_scat_dispersion_imag
_atom_type_scat_source
C C 0.0033 0.0016 'International Tables Vol C Tables 4.2.6.8 and 6.1.1.4'
H H 0.0000 0.0000 'International Tables Vol C Tables 4.2.6.8 and 6.1.1.4'
B B 0.0013 0.0007 'International Tables Vol C Tables 4.2.6.8 and 6.1.1.4'
N N 0.0061 0.0033 'International Tables Vol C Tables 4.2.6.8 and 6.1.1.4'
O O 0.0106 0.0060 'International Tables Vol C Tables 4.2.6.8 and 6.1.1.4'
Si Si 0.0817 0.0704 'International Tables Vol C Tables 4.2.6.8 and 6.1.1.4'
P P 0.1023 0.0942 'International Tables Vol C Tables 4.2.6.8 and 6.1.1.4'
Cr Cr 0.3209 0.6236 'International Tables Vol C Tables 4.2.6.8 and 6.1.1.4'

loop_
_geom_angle_atom_site_label_1
_geom_angle_atom_site_label_2
_geom_angle_atom_site_label_3
_geom_angle
C3 Cr1 C2 89.86(10)
C3 Cr1 C1 158.70(9)
C2 Cr1 C1 91.63(9)
C3 Cr1 C4 88.11(9)
C2 Cr1 C4 174.74(8)
C1 Cr1 C4 92.02(9)
C3 Cr1 B1 79.44(8)
C2 Cr1 B1 89.58(8)
C1 Cr1 B1 79.32(9)
C4 Cr1 B1 94.82(8)
C3 Cr1 P1 101.20(6)
C2 Cr1 P1 88.40(6)
C1 Cr1 P1 100.08(7)
C4 Cr1 P1 87.23(6)
B1 Cr1 P1 177.87(6)
C41 P1 C31 101.88(8)
C41 P1 C51 109.72(8)
C31 P1 C51 102.42(8)
C41 P1 Cr1 113.06(6)
C31 P1 Cr1 113.89(6)
C51 P1 Cr1 114.66(6)
N1 Si20 C21 108.55(10)
N1 Si20 C23 111.21(13)
C21 Si20 C23 108.45(16)
N1 Si20 C22 107.73(11)
C21 Si20 C22 110.19(16)
C23 Si20 C22 110.70(15)
N1 Si10 C11 107.98(11)
N1 Si10 C12 107.58(13)
C11 Si10 C12 112.46(16)
N1 Si10 C13 111.42(11)
C11 Si10 C13 109.25(15)
C12 Si10 C13 108.17(15)
C32 C31 C36 110.61(15)
C32 C31 P1 111.73(11)
C36 C31 P1 112.05(11)
C32 C31 H31A 107.4
C36 C31 H31A 107.4
P1 C31 H31A 107.4
C46 C41 C42 109.40(16)
C46 C41 P1 113.70(12)
C42 C41 P1 118.67(13)
C46 C41 H41A 104.5
C42 C41 H41A 104.5
P1 C41 H41A 104.5
O4 C4 Cr1 178.18(19)
B1 N1 Si20 119.42(13)
B1 N1 Si10 115.14(13)
Si20 N1 Si10 125.08(9)
C56 C51 C52 109.78(16)
C56 C51 P1 113.39(12)
C52 C51 P1 116.68(13)
C56 C51 H51A 105.3
C52 C51 H51A 105.3
P1 C51 H51A 105.3
O2 C2 Cr1 178.80(19)
N1 B1 Cr1 175.91(16)
O1 C1 Cr1 173.1(2)
C45 C46 C41 110.37(16)
C45 C46 H46A 109.6
C41 C46 H46A 109.6
C45 C46 H46B 109.6
C41 C46 H46B 109.6
H46A C46 H46B 108.1
C33 C32 C31 111.57(15)
C33 C32 H32A 109.3
C31 C32 H32A 109.3
C33 C32 H32B 109.3
C31 C32 H32B 109.3
H32A C32 H32B 108.0
C34 C33 C32 111.08(16)
C34 C33 H33A 109.4
C32 C33 H33A 109.4
C34 C33 H33B 109.4
C32 C33 H33B 109.4
H33A C33 H33B 108.0
C51 C52 C53 111.55(18)
C51 C52 H52A 109.3
C53 C52 H52A 109.3
C51 C52 H52B 109.3
C53 C52 H52B 109.3
H52A C52 H52B 108.0
O3 C3 Cr1 173.93(19)
C43 C42 C41 110.43(18)
C43 C42 H42A 109.6
C41 C42 H42A 109.6
C43 C42 H42B 109.6
C41 C42 H42B 109.6
H42A C42 H42B 108.1
C34 C35 C36 111.21(16)
C34 C35 H35A 109.4
C36 C35 H35A 109.4
C34 C35 H35B 109.4
C36 C35 H35B 109.4
H35A C35 H35B 108.0
C35 C36 C31 111.72(15)
C35 C36 H36A 109.3
C31 C36 H36A 109.3
C35 C36 H36B 109.3
C31 C36 H36B 109.3
H36A C36 H36B 107.9
C35 C34 C33 110.68(17)
C35 C34 H34A 109.5
C33 C34 H34A 109.5
C35 C34 H34B 109.5
C33 C34 H34B 109.5
H34A C34 H34B 108.1
C53 C54 C55 110.33(18)
C53 C54 H54A 109.6
C55 C54 H54A 109.6
C53 C54 H54B 109.6
C55 C54 H54B 109.6
H54A C54 H54B 108.1
Si20 C22 H22A 109.5
Si20 C22 H22B 109.5
H22A C22 H22B 109.5
Si20 C22 H22C 109.5
H22A C22 H22C 109.5
H22B C22 H22C 109.5
C51 C56 C55 111.39(16)
C51 C56 H56A 109.4
C55 C56 H56A 109.4
C51 C56 H56B 109.4
C55 C56 H56B 109.4
H56A C56 H56B 108.0
C54 C53 C52 111.04(19)
C54 C53 H53A 109.4
C52 C53 H53A 109.4
C54 C53 H53B 109.4
C52 C53 H53B 109.4
H53A C53 H53B 108.0
C54 C55 C56 111.39(19)
C54 C55 H55A 109.3
C56 C55 H55A 109.3
C54 C55 H55B 109.3
C56 C55 H55B 109.3
H55A C55 H55B 108.0
C45 C44 C43 110.95(19)
C45 C44 H44A 109.5
C43 C44 H44A 109.5
C45 C44 H44B 109.4
C43 C44 H44B 109.5
H44A C44 H44B 108.0
C44 C45 C46 112.12(19)
C44 C45 H45A 109.2
C46 C45 H45A 109.2
C44 C45 H45B 109.2
C46 C45 H45B 109.2
H45A C45 H45B 107.9
C44 C43 C42 110.8(2)
C44 C43 H43A 109.5
C42 C43 H43A 109.5
C44 C43 H43B 109.5
C42 C43 H43B 109.5
H43A C43 H43B 108.1
Si20 C23 H23A 109.5
Si20 C23 H23B 109.5
H23A C23 H23B 109.5
Si20 C23 H23C 109.5
H23A C23 H23C 109.5
H23B C23 H23C 109.5
Si10 C12 H12A 109.5
Si10 C12 H12B 109.5
H12A C12 H12B 109.5
Si10 C12 H12C 109.5
H12A C12 H12C 109.5
H12B C12 H12C 109.5
Si10 C13 H13A 109.5
Si10 C13 H13B 109.5
H13A C13 H13B 109.5
Si10 C13 H13C 109.5
H13A C13 H13C 109.5
H13B C13 H13C 109.5
Si10 C11 H11A 109.5
Si10 C11 H11B 109.5
H11A C11 H11B 109.5
Si10 C11 H11C 109.5
H11A C11 H11C 109.5
H11B C11 H11C 109.5
Si20 C21 H21A 109.5
Si20 C21 H21B 109.5
H21A C21 H21B 109.5
Si20 C21 H21C 109.5
H21A C21 H21C 109.5
H21B C21 H21C 109.5

loop_
_geom_bond_atom_site_label_1
_geom_bond_atom_site_label_2
_geom_bond_distance
Cr1 C3 1.853(2)
Cr1 C2 1.868(2)
Cr1 C1 1.870(2)
Cr1 C4 1.887(2)
Cr1 B1 1.915(2)
Cr1 P1 2.4159(5)
P1 C41 1.8601(17)
P1 C31 1.8624(17)
P1 C51 1.8745(16)
Si20 N1 1.7804(16)
Si20 C21 1.845(3)
Si20 C23 1.851(3)
Si20 C22 1.853(3)
Si10 N1 1.7851(16)
Si10 C11 1.848(3)
Si10 C12 1.853(3)
Si10 C13 1.858(3)
C31 C32 1.533(2)
C31 C36 1.537(2)
C31 H31A 1.0000
C41 C46 1.532(2)
C41 C42 1.537(3)
C41 H41A 1.0000
C4 O4 1.143(2)
N1 B1 1.364(3)
C51 C56 1.523(3)
C51 C52 1.526(3)
C51 H51A 1.0000
C2 O2 1.151(2)
O1 C1 1.144(2)
C46 C45 1.527(3)
C46 H46A 0.9900
C46 H46B 0.9900
C32 C33 1.528(3)
C32 H32A 0.9900
C32 H32B 0.9900
C33 C34 1.523(3)
C33 H33A 0.9900
C33 H33B 0.9900
C52 C53 1.532(3)
C52 H52A 0.9900
C52 H52B 0.9900
C3 O3 1.149(3)
C42 C43 1.530(3)
C42 H42A 0.9900
C42 H42B 0.9900
C35 C34 1.518(3)
C35 C36 1.526(3)
C35 H35A 0.9900
C35 H35B 0.9900
C36 H36A 0.9900
C36 H36B 0.9900
C34 H34A 0.9900
C34 H34B 0.9900
C54 C53 1.501(3)
C54 C55 1.514(3)
C54 H54A 0.9900
C54 H54B 0.9900
C22 H22A 0.9800
C22 H22B 0.9800
C22 H22C 0.9800
C56 C55 1.533(3)
C56 H56A 0.9900
C56 H56B 0.9900
C53 H53A 0.9900
C53 H53B 0.9900
C55 H55A 0.9900
C55 H55B 0.9900
C44 C45 1.513(4)
C44 C43 1.517(4)
C44 H44A 0.9900
C44 H44B 0.9900
C45 H45A 0.9900
C45 H45B 0.9900
C43 H43A 0.9900
C43 H43B 0.9900
C23 H23A 0.9800
C23 H23B 0.9800
C23 H23C 0.9800
C12 H12A 0.9800
C12 H12B 0.9800
C12 H12C 0.9800
C13 H13A 0.9800
C13 H13B 0.9800
C13 H13C 0.9800
C11 H11A 0.9800
C11 H11B 0.9800
C11 H11C 0.9800
C21 H21A 0.9800
C21 H21B 0.9800
C21 H21C 0.9800

loop_
_geom_torsion_atom_site_label_1
_geom_torsion_atom_site_label_2
_geom_torsion_atom_site_label_3
_geom_torsion_atom_site_label_4
_geom_torsion
C3 Cr1 P1 C41 108.15(9)
C2 Cr1 P1 C41 18.61(9)
C1 Cr1 P1 C41 -72.76(9)
C4 Cr1 P1 C41 -164.33(8)
C3 Cr1 P1 C31 -7.52(9)
C2 Cr1 P1 C31 -97.06(9)
C1 Cr1 P1 C31 171.57(9)
C4 Cr1 P1 C31 80.00(8)
C3 Cr1 P1 C51 -125.06(9)
C2 Cr1 P1 C51 145.40(9)
C1 Cr1 P1 C51 54.03(9)
C4 Cr1 P1 C51 -37.53(8)
C41 P1 C31 C32 179.42(12)
C51 P1 C31 C32 65.88(13)
Cr1 P1 C31 C32 -58.52(13)
C41 P1 C31 C36 -55.81(14)
C51 P1 C31 C36 -169.35(13)
Cr1 P1 C31 C36 66.25(13)
C31 P1 C41 C46 -177.07(13)
C51 P1 C41 C46 -69.08(15)
Cr1 P1 C41 C46 60.29(14)
C31 P1 C41 C42 -46.27(17)
C51 P1 C41 C42 61.72(17)
Cr1 P1 C41 C42 -168.90(14)
C21 Si20 N1 B1 -14.6(2)
C23 Si20 N1 B1 -133.85(18)
C22 Si20 N1 B1 104.68(18)
C21 Si20 N1 Si10 172.67(16)
C23 Si20 N1 Si10 53.44(16)
C22 Si20 N1 Si10 -68.03(15)
C11 Si10 N1 B1 -55.86(18)
C12 Si10 N1 B1 65.76(18)
C13 Si10 N1 B1 -175.84(18)
C11 Si10 N1 Si20 117.13(14)
C12 Si10 N1 Si20 -121.26(15)
C13 Si10 N1 Si20 -2.85(18)
C41 P1 C51 C56 73.21(15)
C31 P1 C51 C56 -179.16(14)
Cr1 P1 C51 C56 -55.28(15)
C41 P1 C51 C52 -55.84(17)
C31 P1 C51 C52 51.78(17)
Cr1 P1 C51 C52 175.66(14)
C42 C41 C46 C45 57.3(2)
P1 C41 C46 C45 -167.49(15)
C36 C31 C32 C33 54.1(2)
P1 C31 C32 C33 179.69(13)
C31 C32 C33 C34 -56.1(2)
C56 C51 C52 C53 55.4(3)
P1 C51 C52 C53 -173.81(16)
C46 C41 C42 C43 -58.6(2)
P1 C41 C42 C43 168.68(17)
C34 C35 C36 C31 55.7(2)
C32 C31 C36 C35 -53.9(2)
P1 C31 C36 C35 -179.33(13)
C36 C35 C34 C33 -56.9(2)
C32 C33 C34 C35 57.1(2)
C52 C51 C56 C55 -54.9(2)
P1 C51 C56 C55 172.62(16)
C55 C54 C53 C52 57.0(3)
C51 C52 C53 C54 -57.2(3)
C53 C54 C55 C56 -56.8(3)
C51 C56 C55 C54 56.3(3)
C43 C44 C45 C46 55.2(3)
C41 C46 C45 C44 -56.3(2)
C45 C44 C43 C42 -55.8(3)
C41 C42 C43 C44 58.1(3)
